data_7130550
loop_
_publ_author_name
'Liang, Yuqing'
'Xu, Yi-Xin'
'Cai, Zhong-Jian'
'Ji, Shun-Jun'

_publ_section_title
;
 Visible-light photocatalytic radical addition-translocation-cyclization
 to construct sulfonyl-containing azacycles
;
_journal_name_full 'Chemical Communications'
_journal_paper_doi 10.1039/D2CC03799H
_journal_year 2022
_chemical_formula_moiety 'C24 H24 F N O2 S'
_chemical_formula_sum 'C24 H24 F N O2 S'
_chemical_formula_weight 409.50
_space_group_crystal_system monoclinic
_space_group_IT_number 14
_space_group_name_Hall '-P 2ybc'
_space_group_name_H-M_alt 'P 1 21/c 1'
_atom_sites_solution_hydrogens geom
_atom_sites_solution_primary dual
_audit_creation_date 2021-10-28
_audit_creation_method
;
Olex2 1.3
(compiled 2020.11.12 svn.r5f609507 for OlexSys, GUI svn.r6408)
;
_audit_update_record
;
2022-03-04 deposited with the CCDC.	2022-08-15 downloaded from the CCDC.
;
_cell_angle_alpha 90
_cell_angle_beta 99.499(3)
_cell_angle_gamma 90
_cell_formula_units_Z 4
_cell_length_a 20.5246(7)
_cell_length_b 10.7303(3)
_cell_length_c 9.5805(3)
_cell_measurement_reflns_used 4574
_cell_measurement_temperature 290.45(10)
_cell_measurement_theta_max 77.1990
_cell_measurement_theta_min 4.3320
_cell_volume 2081.03(11)
_computing_cell_refinement
;
CrysAlisPro, Agilent Technologies,
Version 1.171.36.32 (release 02-08-2013 CrysAlis171 .NET)
(compiled Aug  2 2013,16:46:58)
;
_computing_data_collection
;
CrysAlisPro, Agilent Technologies,
Version 1.171.36.32 (release 02-08-2013 CrysAlis171 .NET)
(compiled Aug  2 2013,16:46:58)
;
_computing_data_reduction
;
CrysAlisPro, Agilent Technologies,
Version 1.171.36.32 (release 02-08-2013 CrysAlis171 .NET)
(compiled Aug  2 2013,16:46:58)
;
_computing_molecular_graphics 'Olex2 1.3 (Dolomanov et al., 2009)'
_computing_publication_material 'Olex2 1.3 (Dolomanov et al., 2009)'
_computing_structure_refinement 'SHELXL 2018/3 (Sheldrick, 2015)'
_computing_structure_solution 'SHELXT 2014/5 (Sheldrick, 2014)'
_diffrn_ambient_temperature 290.45(10)
_diffrn_detector_area_resol_mean 10.4471
_diffrn_measured_fraction_theta_full 0.999
_diffrn_measured_fraction_theta_max 0.995
_diffrn_measurement_details
;
#__ type_ start__ end____ width___ exp.time_
  1 omega -112.00  -13.00   1.0000    2.0000
omega____ theta____ kappa____ phi______ frames
    -      -39.9843  -57.0000   30.0000 99

#__ type_ start__ end____ width___ exp.time_
  2 omega  -47.00    0.00   1.0000    2.0000
omega____ theta____ kappa____ phi______ frames
    -      -39.9843   37.0000 -180.0000 47

#__ type_ start__ end____ width___ exp.time_
  3 omega   -4.00   35.00   1.0000    2.0000
omega____ theta____ kappa____ phi______ frames
    -       39.9843  -77.0000  -30.0000 39

#__ type_ start__ end____ width___ exp.time_
  4 omega   -4.00   72.00   1.0000    2.0000
omega____ theta____ kappa____ phi______ frames
    -       39.9843  -99.0000  -90.0000 76

#__ type_ start__ end____ width___ exp.time_
  5 omega   85.00  154.00   1.0000    4.0000
omega____ theta____ kappa____ phi______ frames
    -      114.0000   77.0000  -90.0000 69

#__ type_ start__ end____ width___ exp.time_
  6 omega  101.00  144.00   1.0000    4.0000
omega____ theta____ kappa____ phi______ frames
    -      114.0000  111.0000   60.0000 43

#__ type_ start__ end____ width___ exp.time_
  7 omega   36.00   66.00   1.0000    4.0000
omega____ theta____ kappa____ phi______ frames
    -      114.0000  -94.0000 -120.0000 30

#__ type_ start__ end____ width___ exp.time_
  8 omega   36.00   61.00   1.0000    4.0000
omega____ theta____ kappa____ phi______ frames
    -      114.0000 -111.0000  150.0000 25

#__ type_ start__ end____ width___ exp.time_
  9 omega   56.00   95.00   1.0000    4.0000
omega____ theta____ kappa____ phi______ frames
    -      114.0000  -45.0000   30.0000 39

#__ type_ start__ end____ width___ exp.time_
 10 omega   68.00   98.00   1.0000    4.0000
omega____ theta____ kappa____ phi______ frames
    -      114.0000 -111.0000  150.0000 30

#__ type_ start__ end____ width___ exp.time_
 11 omega   86.00  111.00   1.0000    4.0000
omega____ theta____ kappa____ phi______ frames
    -      114.0000   45.0000 -120.0000 25

#__ type_ start__ end____ width___ exp.time_
 12 omega   57.00   91.00   1.0000    4.0000
omega____ theta____ kappa____ phi______ frames
    -      114.0000  -38.0000  179.2536 34

#__ type_ start__ end____ width___ exp.time_
 13 omega   36.00   86.00   1.0000    4.0000
omega____ theta____ kappa____ phi______ frames
    -      114.0000  -30.0000    0.0000 50

#__ type_ start__ end____ width___ exp.time_
 14 omega   36.00   61.00   1.0000    4.0000
omega____ theta____ kappa____ phi______ frames
    -      114.0000  -30.0000  -90.0000 25

#__ type_ start__ end____ width___ exp.time_
 15 omega   42.00   93.00   1.0000    4.0000
omega____ theta____ kappa____ phi______ frames
    -      114.0000  -45.0000   60.0000 51

#__ type_ start__ end____ width___ exp.time_
 16 omega   62.00  103.00   1.0000    4.0000
omega____ theta____ kappa____ phi______ frames
    -      114.0000  178.0000   90.0000 41

#__ type_ start__ end____ width___ exp.time_
 17 omega   86.00  178.00   1.0000    4.0000
omega____ theta____ kappa____ phi______ frames
    -      114.0000   30.0000 -180.0000 92

#__ type_ start__ end____ width___ exp.time_
 18 omega  100.00  133.00   1.0000    4.0000
omega____ theta____ kappa____ phi______ frames
    -      114.0000  111.0000 -150.0000 33

#__ type_ start__ end____ width___ exp.time_
 19 omega  110.00  139.00   1.0000    4.0000
omega____ theta____ kappa____ phi______ frames
    -      114.0000  111.0000  -90.0000 29

#__ type_ start__ end____ width___ exp.time_
 20 omega  152.00  178.00   1.0000    4.0000
omega____ theta____ kappa____ phi______ frames
    -      114.0000  111.0000  -90.0000 26

#__ type_ start__ end____ width___ exp.time_
 21 omega  117.00  143.00   1.0000    4.0000
omega____ theta____ kappa____ phi______ frames
    -      114.0000   48.0000   -3.0000 26

#__ type_ start__ end____ width___ exp.time_
 22 omega   64.00   92.00   1.0000    4.0000
omega____ theta____ kappa____ phi______ frames
    -      114.0000  -45.0000 -120.0000 28

#__ type_ start__ end____ width___ exp.time_
 23 omega   71.00   96.00   1.0000    4.0000
omega____ theta____ kappa____ phi______ frames
    -      114.0000  -45.0000  120.0000 25

#__ type_ start__ end____ width___ exp.time_
 24 omega  136.00  169.00   1.0000    4.0000
omega____ theta____ kappa____ phi______ frames
    -      114.0000   45.0000 -120.0000 33

#__ type_ start__ end____ width___ exp.time_
 25 omega   72.00   98.00   1.0000    4.0000
omega____ theta____ kappa____ phi______ frames
    -      114.0000  -61.0000  -60.0000 26

#__ type_ start__ end____ width___ exp.time_
 26 omega  111.00  143.00   1.0000    4.0000
omega____ theta____ kappa____ phi______ frames
    -      114.0000  -61.0000  -60.0000 32

#__ type_ start__ end____ width___ exp.time_
 27 omega  122.00  173.00   1.0000    4.0000
omega____ theta____ kappa____ phi______ frames
    -      114.0000   61.0000   60.0000 51

#__ type_ start__ end____ width___ exp.time_
 28 omega  152.00  177.00   1.0000    4.0000
omega____ theta____ kappa____ phi______ frames
    -      114.0000  111.0000 -180.0000 25

#__ type_ start__ end____ width___ exp.time_
 29 omega  138.00  164.00   1.0000    4.0000
omega____ theta____ kappa____ phi______ frames
    -      114.0000  111.0000   30.0000 26

#__ type_ start__ end____ width___ exp.time_
 30 omega   50.00   75.00   1.0000    4.0000
omega____ theta____ kappa____ phi______ frames
    -      114.0000  -94.0000 -180.0000 25

#__ type_ start__ end____ width___ exp.time_
 31 omega   73.00   99.00   1.0000    4.0000
omega____ theta____ kappa____ phi______ frames
    -      114.0000  -45.0000  -90.0000 26

#__ type_ start__ end____ width___ exp.time_
 32 omega  153.00  178.00   1.0000    4.0000
omega____ theta____ kappa____ phi______ frames
    -      114.0000   15.0000  -90.0000 25

#__ type_ start__ end____ width___ exp.time_
 33 omega   50.00   84.00   1.0000    4.0000
omega____ theta____ kappa____ phi______ frames
    -      114.0000  -45.0000  -30.0000 34
;
_diffrn_measurement_device_type 'Xcalibur, Atlas, Gemini'
_diffrn_measurement_method '\w scans'
_diffrn_orient_matrix_UB_11 -0.0515904000
_diffrn_orient_matrix_UB_12 0.0185490000
_diffrn_orient_matrix_UB_13 -0.1346747000
_diffrn_orient_matrix_UB_21 0.0411654000
_diffrn_orient_matrix_UB_22 -0.0831084000
_diffrn_orient_matrix_UB_23 -0.0834970000
_diffrn_orient_matrix_UB_31 -0.0378704000
_diffrn_orient_matrix_UB_32 -0.1155979000
_diffrn_orient_matrix_UB_33 0.0384810000
_diffrn_radiation_monochromator graphite
_diffrn_radiation_type 'Cu K\a'
_diffrn_radiation_wavelength 1.54184
_diffrn_reflns_av_R_equivalents 0.0731
_diffrn_reflns_av_unetI/netI 0.0571
_diffrn_reflns_Laue_measured_fraction_full 0.999
_diffrn_reflns_Laue_measured_fraction_max 0.995
_diffrn_reflns_limit_h_max 24
_diffrn_reflns_limit_h_min -25
_diffrn_reflns_limit_k_max 11
_diffrn_reflns_limit_k_min -13
_diffrn_reflns_limit_l_max 12
_diffrn_reflns_limit_l_min -12
_diffrn_reflns_number 15160
_diffrn_reflns_point_group_measured_fraction_full 0.999
_diffrn_reflns_point_group_measured_fraction_max 0.995
_diffrn_reflns_theta_full 67.684
_diffrn_reflns_theta_max 77.535
_diffrn_reflns_theta_min 4.368
_diffrn_source 'Enhance (Cu) X-ray Source'
_exptl_absorpt_coefficient_mu 1.619
_exptl_absorpt_correction_T_max 1.00000
_exptl_absorpt_correction_T_min 0.33057
_exptl_absorpt_correction_type multi-scan
_exptl_absorpt_process_details
;
CrysAlisPro, Agilent Technologies,
Version 1.171.36.32 (release 02-08-2013 CrysAlis171 .NET)
(compiled Aug  2 2013,16:46:58)
Empirical absorption correction using spherical harmonics,
 implemented in SCALE3 ABSPACK scaling algorithm.
;
_exptl_crystal_colour 'clear light colourless'
_exptl_crystal_colour_lustre clear
_exptl_crystal_colour_modifier light
_exptl_crystal_colour_primary colourless
_exptl_crystal_density_diffrn 1.307
_exptl_crystal_description block
_exptl_crystal_F_000 864
_exptl_crystal_size_max 0.5
_exptl_crystal_size_mid 0.4
_exptl_crystal_size_min 0.1
_refine_diff_density_max 0.399
_refine_diff_density_min -0.511
_refine_diff_density_rms 0.089
_refine_ls_extinction_coef 0.0020(5)
_refine_ls_extinction_expression Fc^*^=kFc[1+0.001xFc^2^\l^3^/sin(2\q)]^-1/4^
_refine_ls_extinction_method 'SHELXL-2018/3 (Sheldrick 2018)'
_refine_ls_goodness_of_fit_ref 1.031
_refine_ls_hydrogen_treatment constr
_refine_ls_matrix_type full
_refine_ls_number_parameters 263
_refine_ls_number_reflns 4408
_refine_ls_number_restraints 0
_refine_ls_restrained_S_all 1.031
_refine_ls_R_factor_all 0.0771
_refine_ls_R_factor_gt 0.0661
_refine_ls_shift/su_max 0.000
_refine_ls_shift/su_mean 0.000
_refine_ls_structure_factor_coef Fsqd
_refine_ls_weighting_details 'w=1/[\s^2^(Fo^2^)+(0.1273P)^2^+0.1929P] where P=(Fo^2^+2Fc^2^)/3'
_refine_ls_weighting_scheme calc
_refine_ls_wR_factor_gt 0.1711
_refine_ls_wR_factor_ref 0.1907
_reflns_Friedel_coverage 0.000
_reflns_number_gt 3635
_reflns_number_total 4408
_reflns_threshold_expression 'I > 2\s(I)'
_cod_data_source_file d2cc03799h2.cif
_cod_data_source_block g210629a
_cod_database_code 7130550
_shelx_shelxl_version_number 2018/3
_chemical_oxdiff_formula 'C H N Br'
_shelx_space_group_comment
;
The symmetry employed for this shelxl refinement is uniquely defined
by the following loop, which should always be used as a source of
symmetry information in preference to the above space-group names.
They are only intended as comments.
;
_reflns_odcompleteness_completeness 96.04
_reflns_odcompleteness_iscentric 1
_reflns_odcompleteness_theta 80.95
_olex2_refinement_description
;
1. Fixed Uiso
 At 1.2 times of:
  All C(H) groups, All C(H,H) groups
2.a Ternary CH refined with riding coordinates:
 C3(H3), C4(H4)
2.b Secondary CH2 refined with riding coordinates:
 C1(H1A,H1B), C2(H2A,H2B), C11(H11A,H11B), C18(H18A,H18B)
2.c Aromatic/amide H refined with riding coordinates:
 C6(H6), C7(H7), C8(H8), C9(H9), C10(H10), C13(H13), C14(H14), C15(H15),
 C16(H16), C17(H17), C20(H20), C21(H21), C23(H23), C24(H24)
;
_olex2_submission_special_instructions 'No special instructions were received'

loop_
_space_group_symop_operation_xyz
'x, y, z'
'-x, y+1/2, -z+1/2'
'-x, -y, -z'
'x, -y-1/2, z-1/2'

loop_
_atom_site_label
_atom_site_type_symbol
_atom_site_fract_x
_atom_site_fract_y
_atom_site_fract_z
_atom_site_U_iso_or_equiv
_atom_site_adp_type
_atom_site_occupancy
_atom_site_site_symmetry_order
_atom_site_calc_flag
_atom_site_refinement_flags_posn
_atom_site_refinement_flags_adp
_atom_site_refinement_flags_occupancy
_atom_site_disorder_assembly
_atom_site_disorder_group
C1 C 0.62753(11) 0.2066(2) 0.3682(3) 0.0441(5) Uani 1 1 d . . . . .
H1A H 0.588802 0.173906 0.307445 0.053 Uiso 1 1 calc R U . . .
H1B H 0.622331 0.195259 0.466174 0.053 Uiso 1 1 calc R U . . .
C2 C 0.69047(11) 0.1426(2) 0.3380(2) 0.0398(5) Uani 1 1 d . . . . .
H2A H 0.683628 0.106985 0.243593 0.048 Uiso 1 1 calc R U . . .
H2B H 0.704053 0.076941 0.406197 0.048 Uiso 1 1 calc R U . . .
C3 C 0.74258(9) 0.24743(18) 0.3512(2) 0.0323(4) Uani 1 1 d . . . . .
H3 H 0.754275 0.263634 0.257778 0.039 Uiso 1 1 calc R U . . .
C4 C 0.70660(9) 0.36284(19) 0.3983(2) 0.0334(4) Uani 1 1 d . . . . .
H4 H 0.710978 0.362650 0.501719 0.040 Uiso 1 1 calc R U . . .
C5 C 0.73260(9) 0.48498(18) 0.3514(2) 0.0318(4) Uani 1 1 d . . . . .
C6 C 0.71588(10) 0.5236(2) 0.2114(2) 0.0371(4) Uani 1 1 d . . . . .
H6 H 0.687242 0.475621 0.147701 0.045 Uiso 1 1 calc R U . . .
C7 C 0.74149(11) 0.6329(2) 0.1661(2) 0.0415(5) Uani 1 1 d . . . . .
H7 H 0.730829 0.656817 0.071800 0.050 Uiso 1 1 calc R U . . .
C8 C 0.78306(11) 0.7068(2) 0.2609(3) 0.0425(5) Uani 1 1 d . . . . .
H8 H 0.799523 0.781174 0.230967 0.051 Uiso 1 1 calc R U . . .
C9 C 0.79978(12) 0.6691(2) 0.4002(3) 0.0441(5) Uani 1 1 d . . . . .
H9 H 0.827785 0.718209 0.463996 0.053 Uiso 1 1 calc R U . . .
C10 C 0.77502(11) 0.5583(2) 0.4457(2) 0.0402(5) Uani 1 1 d . . . . .
H10 H 0.786849 0.533254 0.539423 0.048 Uiso 1 1 calc R U . . .
C11 C 0.59193(11) 0.4214(2) 0.3953(3) 0.0450(5) Uani 1 1 d . . . . .
H11A H 0.602815 0.507315 0.377771 0.054 Uiso 1 1 calc R U . . .
H11B H 0.597102 0.409565 0.496930 0.054 Uiso 1 1 calc R U . . .
C12 C 0.52102(11) 0.3966(2) 0.3302(3) 0.0424(5) Uani 1 1 d . . . . .
C13 C 0.47687(13) 0.3475(3) 0.4101(3) 0.0578(7) Uani 1 1 d . . . . .
H13 H 0.490880 0.330027 0.505424 0.069 Uiso 1 1 calc R U . . .
C14 C 0.41187(14) 0.3242(3) 0.3494(4) 0.0650(8) Uani 1 1 d . . . . .
H14 H 0.382811 0.291097 0.404534 0.078 Uiso 1 1 calc R U . . .
C15 C 0.39000(12) 0.3491(3) 0.2099(4) 0.0570(6) Uani 1 1 d . . . . .
H15 H 0.346525 0.332040 0.169599 0.068 Uiso 1 1 calc R U . . .
C16 C 0.43310(15) 0.3997(3) 0.1295(3) 0.0628(7) Uani 1 1 d . . . . .
H16 H 0.418699 0.417467 0.034439 0.075 Uiso 1 1 calc R U . . .
C17 C 0.49808(13) 0.4242(3) 0.1902(3) 0.0585(7) Uani 1 1 d . . . . .
H17 H 0.526572 0.459923 0.135517 0.070 Uiso 1 1 calc R U . . .
C18 C 0.80554(10) 0.2224(2) 0.4562(2) 0.0386(4) Uani 1 1 d . . . . .
H18A H 0.793733 0.192168 0.544096 0.046 Uiso 1 1 calc R U . . .
H18B H 0.829447 0.300046 0.476276 0.046 Uiso 1 1 calc R U . . .
C19 C 0.92289(10) 0.09826(19) 0.5393(2) 0.0354(4) Uani 1 1 d . . . . .
C20 C 0.91304(12) 0.0241(2) 0.6526(3) 0.0490(5) Uani 1 1 d . . . . .
H20 H 0.874270 -0.021518 0.648751 0.059 Uiso 1 1 calc R U . . .
C21 C 0.96136(15) 0.0189(3) 0.7710(3) 0.0593(7) Uani 1 1 d . . . . .
H21 H 0.955787 -0.029540 0.848682 0.071 Uiso 1 1 calc R U . . .
C22 C 1.01825(13) 0.0875(3) 0.7708(3) 0.0549(6) Uani 1 1 d . . . . .
C23 C 1.02899(12) 0.1593(3) 0.6599(3) 0.0569(7) Uani 1 1 d . . . . .
H23 H 1.068360 0.202896 0.663235 0.068 Uiso 1 1 calc R U . . .
C24 C 0.97994(11) 0.1660(2) 0.5417(3) 0.0462(5) Uani 1 1 d . . . . .
H24 H 0.985577 0.215657 0.464999 0.055 Uiso 1 1 calc R U . . .
F1 F 1.06532(10) 0.0826(2) 0.8879(2) 0.0845(7) Uani 1 1 d . . . . .
N1 N 0.63767(8) 0.33860(17) 0.33735(19) 0.0361(4) Uani 1 1 d . . . . .
O1 O 0.88406(10) 0.1654(2) 0.2759(2) 0.0595(5) Uani 1 1 d . . . . .
O2 O 0.82451(9) -0.00598(17) 0.3721(2) 0.0558(5) Uani 1 1 d . . . . .
S1 S 0.85833(2) 0.11137(5) 0.39270(5) 0.0375(2) Uani 1 1 d . . . . .

loop_
_atom_site_aniso_label
_atom_site_aniso_U_11
_atom_site_aniso_U_22
_atom_site_aniso_U_33
_atom_site_aniso_U_23
_atom_site_aniso_U_13
_atom_site_aniso_U_12
C1 0.0389(10) 0.0418(11) 0.0529(13) 0.0065(9) 0.0118(9) -0.0042(8)
C2 0.0424(11) 0.0363(10) 0.0410(11) 0.0004(8) 0.0078(8) -0.0033(8)
C3 0.0352(9) 0.0348(9) 0.0274(9) 0.0003(7) 0.0067(7) 0.0008(7)
C4 0.0346(9) 0.0400(10) 0.0262(9) -0.0004(7) 0.0068(7) 0.0001(7)
C5 0.0304(8) 0.0346(9) 0.0312(9) -0.0021(7) 0.0071(6) 0.0039(7)
C6 0.0355(9) 0.0403(10) 0.0346(10) -0.0017(8) 0.0028(7) -0.0016(7)
C7 0.0413(10) 0.0446(11) 0.0377(11) 0.0060(9) 0.0040(8) 0.0029(8)
C8 0.0422(10) 0.0350(10) 0.0517(13) 0.0010(9) 0.0122(9) -0.0012(8)
C9 0.0469(11) 0.0414(11) 0.0438(12) -0.0105(9) 0.0067(8) -0.0044(9)
C10 0.0448(11) 0.0426(11) 0.0323(10) -0.0043(8) 0.0038(8) -0.0007(8)
C11 0.0379(11) 0.0498(12) 0.0489(13) -0.0043(10) 0.0122(9) 0.0027(9)
C12 0.0370(10) 0.0416(11) 0.0504(13) 0.0000(9) 0.0126(9) 0.0044(8)
C13 0.0473(13) 0.0783(18) 0.0498(14) 0.0015(13) 0.0139(10) -0.0084(12)
C14 0.0452(13) 0.084(2) 0.0688(18) -0.0016(16) 0.0191(12) -0.0156(13)
C15 0.0390(11) 0.0569(14) 0.0735(18) -0.0040(13) 0.0045(11) -0.0002(10)
C16 0.0542(15) 0.0728(18) 0.0583(17) 0.0150(13) 0.0004(12) 0.0059(12)
C17 0.0451(13) 0.0712(17) 0.0604(16) 0.0187(14) 0.0119(11) 0.0015(12)
C18 0.0390(10) 0.0432(10) 0.0325(10) -0.0070(8) 0.0030(7) 0.0058(8)
C19 0.0354(9) 0.0338(9) 0.0369(10) -0.0015(7) 0.0057(7) 0.0048(7)
C20 0.0488(12) 0.0472(12) 0.0500(14) 0.0073(10) 0.0049(9) -0.0046(9)
C21 0.0692(16) 0.0648(16) 0.0415(13) 0.0118(12) 0.0024(11) 0.0081(13)
C22 0.0479(13) 0.0661(15) 0.0462(14) -0.0147(12) -0.0060(10) 0.0165(11)
C23 0.0378(11) 0.0629(15) 0.0686(17) -0.0156(13) 0.0045(10) -0.0023(10)
C24 0.0394(11) 0.0471(12) 0.0538(13) 0.0015(10) 0.0129(9) -0.0004(9)
F1 0.0661(11) 0.1154(17) 0.0612(11) -0.0212(11) -0.0211(9) 0.0229(11)
N1 0.0333(8) 0.0377(9) 0.0385(9) 0.0006(7) 0.0092(6) -0.0009(6)
O1 0.0603(11) 0.0805(14) 0.0406(9) 0.0095(9) 0.0165(8) 0.0195(10)
O2 0.0521(9) 0.0444(9) 0.0666(12) -0.0181(8) -0.0030(8) 0.0035(7)
S1 0.0391(3) 0.0400(3) 0.0331(3) -0.00389(18) 0.00498(19) 0.00644(18)

loop_
_atom_type_symbol
_atom_type_description
_atom_type_scat_dispersion_real
_atom_type_scat_dispersion_imag
_atom_type_scat_source
C C 0.0181 0.0091 'International Tables Vol C Tables 4.2.6.8 and 6.1.1.4'
H H 0.0000 0.0000 'International Tables Vol C Tables 4.2.6.8 and 6.1.1.4'
F F 0.0727 0.0534 'International Tables Vol C Tables 4.2.6.8 and 6.1.1.4'
N N 0.0311 0.0180 'International Tables Vol C Tables 4.2.6.8 and 6.1.1.4'
O O 0.0492 0.0322 'International Tables Vol C Tables 4.2.6.8 and 6.1.1.4'
S S 0.3331 0.5567 'International Tables Vol C Tables 4.2.6.8 and 6.1.1.4'

loop_
_geom_angle_atom_site_label_1
_geom_angle_atom_site_label_2
_geom_angle_atom_site_label_3
_geom_angle
_geom_angle_site_symmetry_1
_geom_angle_site_symmetry_3
_geom_angle_publ_flag
H1A C1 H1B 109.0 . . ?
C2 C1 H1A 110.9 . . ?
C2 C1 H1B 110.9 . . ?
N1 C1 H1A 110.9 . . ?
N1 C1 H1B 110.9 . . ?
N1 C1 C2 104.05(17) . . ?
C1 C2 H2A 110.8 . . ?
C1 C2 H2B 110.8 . . ?
C1 C2 C3 104.59(17) . . ?
H2A C2 H2B 108.9 . . ?
C3 C2 H2A 110.8 . . ?
C3 C2 H2B 110.8 . . ?
C2 C3 H3 109.0 . . ?
C2 C3 C4 104.49(15) . . ?
C4 C3 H3 109.0 . . ?
C18 C3 C2 115.24(17) . . ?
C18 C3 H3 109.0 . . ?
C18 C3 C4 110.02(16) . . ?
C3 C4 H4 108.9 . . ?
C5 C4 C3 113.49(15) . . ?
C5 C4 H4 108.9 . . ?
N1 C4 C3 102.61(16) . . ?
N1 C4 H4 108.9 . . ?
N1 C4 C5 113.67(16) . . ?
C6 C5 C4 120.14(18) . . ?
C10 C5 C4 120.76(19) . . ?
C10 C5 C6 119.07(19) . . ?
C5 C6 H6 119.7 . . ?
C7 C6 C5 120.6(2) . . ?
C7 C6 H6 119.7 . . ?
C6 C7 H7 119.9 . . ?
C6 C7 C8 120.2(2) . . ?
C8 C7 H7 119.9 . . ?
C7 C8 H8 120.3 . . ?
C9 C8 C7 119.5(2) . . ?
C9 C8 H8 120.3 . . ?
C8 C9 H9 119.8 . . ?
C8 C9 C10 120.5(2) . . ?
C10 C9 H9 119.8 . . ?
C5 C10 H10 119.9 . . ?
C9 C10 C5 120.1(2) . . ?
C9 C10 H10 119.9 . . ?
H11A C11 H11B 107.9 . . ?
C12 C11 H11A 109.3 . . ?
C12 C11 H11B 109.3 . . ?
N1 C11 H11A 109.3 . . ?
N1 C11 H11B 109.3 . . ?
N1 C11 C12 111.75(19) . . ?
C13 C12 C11 120.9(2) . . ?
C17 C12 C11 121.0(2) . . ?
C17 C12 C13 118.1(2) . . ?
C12 C13 H13 119.7 . . ?
C12 C13 C14 120.6(3) . . ?
C14 C13 H13 119.7 . . ?
C13 C14 H14 119.5 . . ?
C15 C14 C13 120.9(3) . . ?
C15 C14 H14 119.5 . . ?
C14 C15 H15 120.4 . . ?
C14 C15 C16 119.2(3) . . ?
C16 C15 H15 120.4 . . ?
C15 C16 H16 119.9 . . ?
C15 C16 C17 120.1(3) . . ?
C17 C16 H16 119.9 . . ?
C12 C17 C16 121.1(3) . . ?
C12 C17 H17 119.4 . . ?
C16 C17 H17 119.4 . . ?
C3 C18 H18A 109.0 . . ?
C3 C18 H18B 109.0 . . ?
C3 C18 S1 112.92(14) . . ?
H18A C18 H18B 107.8 . . ?
S1 C18 H18A 109.0 . . ?
S1 C18 H18B 109.0 . . ?
C20 C19 S1 118.66(17) . . ?
C24 C19 C20 121.6(2) . . ?
C24 C19 S1 119.65(18) . . ?
C19 C20 H20 120.4 . . ?
C21 C20 C19 119.3(2) . . ?
C21 C20 H20 120.4 . . ?
C20 C21 H21 121.0 . . ?
C20 C21 C22 118.1(3) . . ?
C22 C21 H21 121.0 . . ?
C23 C22 C21 123.3(2) . . ?
F1 C22 C21 117.8(3) . . ?
F1 C22 C23 118.9(3) . . ?
C22 C23 H23 120.7 . . ?
C22 C23 C24 118.6(2) . . ?
C24 C23 H23 120.7 . . ?
C19 C24 C23 119.1(2) . . ?
C19 C24 H24 120.4 . . ?
C23 C24 H24 120.4 . . ?
C4 N1 C1 104.54(17) . . ?
C4 N1 C11 112.26(17) . . ?
C11 N1 C1 112.78(18) . . ?
C19 S1 C18 101.53(9) . . ?
O1 S1 C18 108.55(11) . . ?
O1 S1 C19 109.09(11) . . ?
O2 S1 C18 109.01(11) . . ?
O2 S1 C19 108.73(11) . . ?
O2 S1 O1 118.58(14) . . ?

loop_
_geom_bond_atom_site_label_1
_geom_bond_atom_site_label_2
_geom_bond_distance
_geom_bond_site_symmetry_2
_geom_bond_publ_flag
C1 H1A 0.9700 . ?
C1 H1B 0.9700 . ?
C1 C2 1.532(3) . ?
C1 N1 1.469(3) . ?
C2 H2A 0.9700 . ?
C2 H2B 0.9700 . ?
C2 C3 1.543(3) . ?
C3 H3 0.9800 . ?
C3 C4 1.547(3) . ?
C3 C18 1.524(3) . ?
C4 H4 0.9800 . ?
C4 C5 1.511(3) . ?
C4 N1 1.462(3) . ?
C5 C6 1.392(3) . ?
C5 C10 1.391(3) . ?
C6 H6 0.9300 . ?
C6 C7 1.383(3) . ?
C7 H7 0.9300 . ?
C7 C8 1.388(3) . ?
C8 H8 0.9300 . ?
C8 C9 1.383(4) . ?
C9 H9 0.9300 . ?
C9 C10 1.391(3) . ?
C10 H10 0.9300 . ?
C11 H11A 0.9700 . ?
C11 H11B 0.9700 . ?
C11 C12 1.509(3) . ?
C11 N1 1.467(3) . ?
C12 C13 1.383(3) . ?
C12 C17 1.378(4) . ?
C13 H13 0.9300 . ?
C13 C14 1.387(4) . ?
C14 H14 0.9300 . ?
C14 C15 1.364(5) . ?
C15 H15 0.9300 . ?
C15 C16 1.377(4) . ?
C16 H16 0.9300 . ?
C16 C17 1.389(4) . ?
C17 H17 0.9300 . ?
C18 H18A 0.9700 . ?
C18 H18B 0.9700 . ?
C18 S1 1.783(2) . ?
C19 C20 1.387(3) . ?
C19 C24 1.375(3) . ?
C19 S1 1.771(2) . ?
C20 H20 0.9300 . ?
C20 C21 1.379(4) . ?
C21 H21 0.9300 . ?
C21 C22 1.381(5) . ?
C22 C23 1.359(5) . ?
C22 F1 1.355(3) . ?
C23 H23 0.9300 . ?
C23 C24 1.388(4) . ?
C24 H24 0.9300 . ?
O1 S1 1.4360(19) . ?
O2 S1 1.4358(19) . ?

loop_
_geom_torsion_atom_site_label_1
_geom_torsion_atom_site_label_2
_geom_torsion_atom_site_label_3
_geom_torsion_atom_site_label_4
_geom_torsion
_geom_torsion_site_symmetry_1
_geom_torsion_site_symmetry_2
_geom_torsion_site_symmetry_3
_geom_torsion_site_symmetry_4
_geom_torsion_publ_flag
C1 C2 C3 C4 3.7(2) . . . . ?
C1 C2 C3 C18 124.54(19) . . . . ?
C2 C1 N1 C4 -42.2(2) . . . . ?
C2 C1 N1 C11 -164.39(18) . . . . ?
C2 C3 C4 C5 -151.75(17) . . . . ?
C2 C3 C4 N1 -28.67(19) . . . . ?
C2 C3 C18 S1 74.0(2) . . . . ?
C3 C4 C5 C6 76.2(2) . . . . ?
C3 C4 C5 C10 -101.8(2) . . . . ?
C3 C4 N1 C1 44.12(19) . . . . ?
C3 C4 N1 C11 166.70(17) . . . . ?
C3 C18 S1 C19 -177.22(15) . . . . ?
C3 C18 S1 O1 67.92(19) . . . . ?
C3 C18 S1 O2 -62.58(19) . . . . ?
C4 C3 C18 S1 -168.21(14) . . . . ?
C4 C5 C6 C7 -177.46(18) . . . . ?
C4 C5 C10 C9 178.51(19) . . . . ?
C5 C4 N1 C1 167.08(17) . . . . ?
C5 C4 N1 C11 -70.3(2) . . . . ?
C5 C6 C7 C8 -1.5(3) . . . . ?
C6 C5 C10 C9 0.5(3) . . . . ?
C6 C7 C8 C9 1.4(3) . . . . ?
C7 C8 C9 C10 -0.3(3) . . . . ?
C8 C9 C10 C5 -0.6(3) . . . . ?
C10 C5 C6 C7 0.6(3) . . . . ?
C11 C12 C13 C14 -179.6(3) . . . . ?
C11 C12 C17 C16 179.0(3) . . . . ?
C12 C11 N1 C1 -63.0(3) . . . . ?
C12 C11 N1 C4 179.26(19) . . . . ?
C12 C13 C14 C15 -0.1(5) . . . . ?
C13 C12 C17 C16 -2.2(4) . . . . ?
C13 C14 C15 C16 -0.9(5) . . . . ?
C14 C15 C16 C17 0.3(5) . . . . ?
C15 C16 C17 C12 1.2(5) . . . . ?
C17 C12 C13 C14 1.6(5) . . . . ?
C18 C3 C4 C5 84.0(2) . . . . ?
C18 C3 C4 N1 -152.92(16) . . . . ?
C19 C20 C21 C22 -0.6(4) . . . . ?
C20 C19 C24 C23 0.4(4) . . . . ?
C20 C19 S1 C18 79.6(2) . . . . ?
C20 C19 S1 O1 -165.90(19) . . . . ?
C20 C19 S1 O2 -35.2(2) . . . . ?
C20 C21 C22 C23 -0.3(4) . . . . ?
C20 C21 C22 F1 179.5(2) . . . . ?
C21 C22 C23 C24 1.2(4) . . . . ?
C22 C23 C24 C19 -1.3(4) . . . . ?
C24 C19 C20 C21 0.5(4) . . . . ?
C24 C19 S1 C18 -97.16(19) . . . . ?
C24 C19 S1 O1 17.3(2) . . . . ?
C24 C19 S1 O2 148.00(19) . . . . ?
F1 C22 C23 C24 -178.6(2) . . . . ?
N1 C1 C2 C3 22.6(2) . . . . ?
N1 C4 C5 C6 -40.5(2) . . . . ?
N1 C4 C5 C10 141.45(19) . . . . ?
N1 C11 C12 C13 112.7(3) . . . . ?
N1 C11 C12 C17 -68.5(3) . . . . ?
S1 C19 C20 C21 -176.2(2) . . . . ?
S1 C19 C24 C23 177.13(18) . . . . ?
